data_2011612
loop_
_publ_author_name
'Guillou, Nathalie'
'Livage, Carine'
'Marrot, Jer\^ome'
'F\'erey, Gerard'

_publ_section_title
;
 Tetraaquabis(3,5-dicarboxybenzoato-<i>O</i>)cobalt(II)
;
_journal_issue 12
_journal_name_full 'Acta Crystallographica Section C'
_journal_page_first 1427
_journal_page_last 1428
_journal_paper_doi 10.1107/S0108270100012312
_journal_volume 56
_journal_year 2000
_chemical_formula_iupac '[Co (C9 H5 O6)2 (H2 O)4]'
_chemical_formula_moiety 'C18 H18 Co O16'
_chemical_formula_sum 'C18 H18 Co O16'
_chemical_formula_weight 549.26
_chemical_name_systematic
;
Tetraaquabis(3,5-dicarboxybenzoate-O)cobalt(II)
;
_space_group_IT_number 14
_symmetry_cell_setting monoclinic
_symmetry_space_group_name_Hall '-P 2ybc'
_symmetry_space_group_name_H-M 'P 1 21/c 1'
_cell_angle_alpha 90.00
_cell_angle_beta 96.8530(10)
_cell_angle_gamma 90.00
_cell_formula_units_Z 2
_cell_length_a 5.11600(10)
_cell_length_b 13.0080(2)
_cell_length_c 15.18900(10)
_cell_measurement_reflns_used 5763
_cell_measurement_temperature 296(2)
_cell_measurement_theta_max 29.77
_cell_measurement_theta_min 2.07
_cell_volume 1003.59(3)
_computing_cell_refinement XSCANS
_computing_data_collection 'XSCANS (Siemens, 1996)'
_computing_data_reduction 'SHELXTL (Siemens, 1994)'
_computing_molecular_graphics SHELXTL
_computing_publication_material SHELXTL
_computing_structure_refinement 'SHELXL97 (Sheldrick, 1997)'
_computing_structure_solution 'SHELXS97 (Sheldrick, 1997)'
_diffrn_ambient_temperature 296(2)
_diffrn_measured_fraction_theta_full .905
_diffrn_measured_fraction_theta_max .905
_diffrn_measurement_device_type 'Siemens SMART 1K'
_diffrn_measurement_method '\w scans'
_diffrn_radiation_monochromator graphite
_diffrn_radiation_source 'fine-focus sealed tube'
_diffrn_radiation_type MoK\a
_diffrn_radiation_wavelength .71073
_diffrn_reflns_av_R_equivalents .022
_diffrn_reflns_av_sigmaI/netI .027
_diffrn_reflns_limit_h_max 7
_diffrn_reflns_limit_h_min -6
_diffrn_reflns_limit_k_max 14
_diffrn_reflns_limit_k_min -17
_diffrn_reflns_limit_l_max 19
_diffrn_reflns_limit_l_min -20
_diffrn_reflns_number 6860
_diffrn_reflns_theta_full 29.77
_diffrn_reflns_theta_max 29.77
_diffrn_reflns_theta_min 2.07
_diffrn_standards_decay_% 0
_diffrn_standards_interval_count 0
_diffrn_standards_interval_time 0
_diffrn_standards_number 0
_exptl_absorpt_coefficient_mu .946
_exptl_absorpt_correction_T_max .928
_exptl_absorpt_correction_T_min .533
_exptl_absorpt_correction_type semi-empirical
_exptl_absorpt_process_details '(SADABS; Sheldrick, 1996)'
_exptl_crystal_colour pink
_exptl_crystal_density_diffrn 1.818
_exptl_crystal_density_method 'not measured'
_exptl_crystal_description parallelepiped
_exptl_crystal_F_000 562
_exptl_crystal_size_max .76
_exptl_crystal_size_mid .14
_exptl_crystal_size_min .08
_refine_diff_density_max .36
_refine_diff_density_min -.40
_refine_ls_extinction_coef .031(2)
_refine_ls_extinction_method 'SHELXL97 (Sheldrick, 1997)'
_refine_ls_goodness_of_fit_ref 1.090
_refine_ls_hydrogen_treatment mixed
_refine_ls_matrix_type full
_refine_ls_number_parameters 179
_refine_ls_number_reflns 2590
_refine_ls_number_restraints 0
_refine_ls_restrained_S_all 1.090
_refine_ls_R_factor_all .030
_refine_ls_R_factor_gt .025
_refine_ls_shift/su_max .001
_refine_ls_shift/su_mean .000
_refine_ls_structure_factor_coef Fsqd
_refine_ls_weighting_details 'calc w = 1/[\s^2^(Fo^2^)+(0.042P)^2^+0.0785P] where P=(Fo^2^+2Fc^2^)/3'
_refine_ls_weighting_scheme calc
_refine_ls_wR_factor_ref .073
_reflns_number_gt 2281
_reflns_number_total 2590
_reflns_threshold_expression I>2\s(I)
_cod_data_source_file gs1105.cif
_cod_data_source_block I
_cod_depositor_comments
;
The following automatic conversions were performed:
'_symmetry_cell_setting' value 'Monoclinic' changed to 'monoclinic'
according to '/home/saulius/struct/CIF-dictionaries/cif_core.dic'
dictionary named 'cif_core.dic' version 2.4.1 from 2010-06-29.

Automatic conversion script
Id: cif_fix_enum 1527 2010-12-29 10:47:43Z saulius 

The following automatic conversions were performed:

'_symmetry_cell_setting' value 'Monoclinic' changed to 'monoclinic'
according to /home/saulius/struct/CIF-dictionaries/cif_core.dic
dictionary named 'cif_core.dic' version 2.4.1 from 2010-06-29.

Automatic conversion script
Id: cif_fix_values 1715 2011-07-08 13:25:40Z adriana 
;
_cod_original_sg_symbol_H-M 'P 21/c'
_cod_database_code 2011612
_cod_database_fobs_code 2011612

loop_
_symmetry_equiv_pos_as_xyz
'x, y, z'
'-x, y+1/2, -z+1/2'
'-x, -y, -z'
'x, -y-1/2, z-1/2'

loop_
_atom_site_label
_atom_site_fract_x
_atom_site_fract_y
_atom_site_fract_z
_atom_site_U_iso_or_equiv
_atom_site_adp_type
_atom_site_calc_flag
_atom_site_refinement_flags
_atom_site_occupancy
_atom_site_disorder_assembly
_atom_site_disorder_group
_atom_site_type_symbol
Co1 0.5 1 0 .01799(9) Uani d S 1 . . Co
O1 0.28141(17) .88421(7) .05566(6) .0236(2) Uani d . 1 . . O
O2 0.02902(18) .76498(8) -.01636(7) .0303(2) Uani d . 1 . . O
O3 0.5219(2) .34736(7) .14601(8) .0365(3) Uani d . 1 . . O
O4 0.1612(2) .41152(8) .07056(9) .0445(3) Uani d . 1 . . O
H4A 0.1293 .3505 .0610 .067 Uiso calc R 1 . . H
O5 1.16179(19) .63394(7) .29025(7) .0294(2) Uani d . 1 . . O
O6 1.0432(2) .79506(8) .25379(8) .0374(3) Uani d . 1 . . O
H6A 1.1773 .8086 .2869 .056 Uiso calc R 1 . . H
O7 0.81952(19) .97174(8) .09412(7) .0246(2) Uani d . 1 . . O
O8 0.3575(2) 1.10552(8) .08847(7) .0274(2) Uani d . 1 . . O
C1 0.3924(2) .70954(9) .08663(8) .0196(2) Uani d . 1 . . C
C2 0.3247(2) .60613(9) .07853(8) .0224(3) Uani d . 1 . . C
H2 0.1758 .5867 .0410 .027 Uiso calc R 1 . . H
C3 0.4779(2) .53088(10) .12621(8) .0219(3) Uani d . 1 . . C
C4 0.7028(2) .55907(10) .18195(8) .0225(3) Uani d . 1 . . C
H4 0.8070 .5093 .2130 .027 Uiso calc R 1 . . H
C5 0.7699(2) .66331(9) .19068(8) .0204(2) Uani d . 1 . . C
C6 0.6143(2) .73814(9) .14364(8) .0208(2) Uani d . 1 . . C
H6 0.6590 .8072 .1504 .025 Uiso calc R 1 . . H
C7 0.2232(2) .79123(9) .03745(8) .0192(2) Uani d . 1 . . C
C8 0.3939(3) .42090(10) .11620(9) .0253(3) Uani d . 1 . . C
C9 1.0096(2) .69466(10) .25019(8) .0216(2) Uani d . 1 . . C
H7A 0.849(5) 1.0181(18) .1287(16) .054(7) Uiso d . 1 . . H
H7B 0.967(4) .9479(15) .0807(13) .044(5) Uiso d . 1 . . H
H8A 0.236(4) 1.1484(15) .0671(13) .049(6) Uiso d . 1 . . H
H8B 0.467(5) 1.1345(15) .1226(14) .049(6) Uiso d . 1 . . H

loop_
_atom_site_aniso_label
_atom_site_aniso_U_11
_atom_site_aniso_U_22
_atom_site_aniso_U_33
_atom_site_aniso_U_12
_atom_site_aniso_U_13
_atom_site_aniso_U_23
Co1 .01581(13) .01300(14) .02386(14) .00011(7) -.00297(8) -.00095(8)
O1 .0214(4) .0136(4) .0345(5) -.0010(3) -.0013(3) .0013(3)
O2 .0273(5) .0172(5) .0414(5) .0007(3) -.0170(4) .0010(4)
O3 .0318(5) .0176(5) .0543(7) .0023(4) -.0188(5) .0042(4)
O4 .0375(6) .0154(5) .0708(8) -.0030(4) -.0340(5) .0039(5)
O5 .0252(5) .0266(5) .0327(5) -.0031(4) -.0112(4) .0079(4)
O6 .0309(5) .0215(5) .0533(7) -.0044(4) -.0222(5) -.0011(4)
O7 .0197(5) .0212(5) .0309(5) .0022(4) -.0056(4) -.0041(4)
O8 .0243(5) .0232(5) .0325(5) .0052(4) -.0056(4) -.0071(4)
C1 .0183(5) .0157(5) .0235(6) .0003(4) -.0026(4) .0015(4)
C2 .0216(6) .0162(6) .0271(6) -.0001(4) -.0072(5) .0009(4)
C3 .0217(6) .0153(5) .0266(6) .0003(4) -.0056(5) .0008(4)
C4 .0208(6) .0186(6) .0259(6) .0004(4) -.0065(5) .0023(4)
C5 .0185(5) .0178(6) .0231(5) -.0008(4) -.0048(4) .0008(4)
C6 .0200(6) .0159(6) .0249(6) -.0018(4) -.0034(4) .0009(4)
C7 .0174(5) .0151(5) .0241(5) .0001(4) -.0010(4) .0020(4)
C8 .0246(6) .0173(6) .0308(6) .0001(5) -.0099(5) .0006(5)
C9 .0202(6) .0206(6) .0226(6) -.0029(4) -.0036(4) .0011(4)

loop_
_atom_type_symbol
_atom_type_description
_atom_type_scat_dispersion_real
_atom_type_scat_dispersion_imag
_atom_type_scat_source
Co Co .3494 .9721 'International Tables Vol C Tables 4.2.6.8 and 6.1.1.4'
C C .0033 .0016 'International Tables Vol C Tables 4.2.6.8 and 6.1.1.4'
H H .0000 .0000 'International Tables Vol C Tables 4.2.6.8 and 6.1.1.4'
O O .0106 .0060 'International Tables Vol C Tables 4.2.6.8 and 6.1.1.4'

loop_
_geom_angle_atom_site_label_1
_geom_angle_atom_site_label_2
_geom_angle_atom_site_label_3
_geom_angle_site_symmetry_1
_geom_angle_site_symmetry_3
_geom_angle
_geom_angle_publ_flag
O7 Co1 O7 . 3_675 180.0 yes
O7 Co1 O8 . 3_675 91.14(4) yes
O7 Co1 O8 3_675 3_675 88.86(4) yes
O7 Co1 O8 . . 88.86(4) yes
O7 Co1 O8 3_675 . 91.14(4) yes
O8 Co1 O8 3_675 . 180.0 yes
O7 Co1 O1 . . 90.52(4) yes
O7 Co1 O1 3_675 . 89.48(4) yes
O8 Co1 O1 3_675 . 91.76(4) yes
O8 Co1 O1 . . 88.24(4) yes
O7 Co1 O1 . 3_675 89.48(4) yes
O7 Co1 O1 3_675 3_675 90.52(4) yes
O8 Co1 O1 3_675 3_675 88.24(4) yes
O8 Co1 O1 . 3_675 91.76(4) yes
O1 Co1 O1 . 3_675 180.00(5) yes
C7 O1 Co1 . . 135.62(8) no
C8 O4 H4A . . 109.5 no
C9 O6 H6A . . 109.5 no
Co1 O7 H7A . . 112.9(17) no
Co1 O7 H7B . . 122.8(13) no
H7A O7 H7B . . 109(2) no
Co1 O8 H8A . . 117.8(13) no
Co1 O8 H8B . . 116.4(16) no
H8A O8 H8B . . 111(2) no
C2 C1 C6 . . 119.28(11) no
C2 C1 C7 . . 120.95(10) no
C6 C1 C7 . . 119.71(10) no
C1 C2 C3 . . 120.79(11) no
C1 C2 H2 . . 119.6 no
C3 C2 H2 . . 119.6 no
C4 C3 C2 . . 120.05(11) no
C4 C3 C8 . . 121.30(11) no
C2 C3 C8 . . 118.65(10) no
C3 C4 C5 . . 119.16(11) no
C3 C4 H4 . . 120.4 no
C5 C4 H4 . . 120.4 no
C6 C5 C4 . . 120.47(10) no
C6 C5 C9 . . 119.76(11) no
C4 C5 C9 . . 119.77(10) no
C1 C6 C5 . . 120.23(11) no
C1 C6 H6 . . 119.9 no
C5 C6 H6 . . 119.9 no
O2 C7 O1 . . 123.24(11) no
O2 C7 C1 . . 119.51(11) no
O1 C7 C1 . . 117.20(10) no
O3 C8 O4 . . 122.60(12) no
O3 C8 C3 . . 125.39(11) no
O4 C8 C3 . . 112.00(10) no
O5 C9 O6 . . 123.30(12) no
O5 C9 C5 . . 123.74(11) no
O6 C9 C5 . . 112.95(11) no

loop_
_geom_bond_atom_site_label_1
_geom_bond_atom_site_label_2
_geom_bond_site_symmetry_2
_geom_bond_distance
_geom_bond_publ_flag
Co1 O7 . 2.0720(9) yes
Co1 O7 3_675 2.0720(9) yes
Co1 O8 3_675 2.1110(10) yes
Co1 O8 . 2.1110(10) yes
Co1 O1 . 2.1117(9) yes
Co1 O1 3_675 2.1117(9) yes
O1 C7 . 1.268(2) yes
O2 C7 . 1.256(2) yes
O3 C8 . 1.216(2) yes
O4 C8 . 1.310(2) yes
O4 H4A . .82 yes
O5 C9 . 1.219(2) yes
O6 C9 . 1.317(2) yes
O6 H6A . .82 yes
O7 H7A . .80(2) yes
O7 H7B . .86(2) yes
O8 H8A . .87(2) yes
O8 H8B . .81(2) yes
C1 C2 . 1.391(2) yes
C1 C6 . 1.393(2) yes
C1 C7 . 1.511(2) yes
C2 C3 . 1.401(2) yes
C2 H2 . .93 yes
C3 C4 . 1.394(2) yes
C3 C8 . 1.496(2) yes
C4 C5 . 1.401(2) yes
C4 H4 . .93 yes
C5 C6 . 1.399(2) yes
C5 C9 . 1.491(2) yes
C6 H6 . .93 yes

loop_
_geom_hbond_atom_site_label_D
_geom_hbond_atom_site_label_H
_geom_hbond_atom_site_label_A
_geom_hbond_site_symmetry_A
_geom_hbond_distance_DH
_geom_hbond_distance_HA
_geom_hbond_distance_DA
_geom_hbond_angle_DHA
_geom_hbond_publ_flag
O4 H4A O2 3_565 .82 1.80 2.589(2) 161 yes
O6 H6A O3 2_755 .82 1.81 2.631(2) 175 yes
O7 H7A O5 2_755 .80(2) 1.95(3) 2.740(2) 168 yes
O7 H7B O1 1_655 .86(2) 1.89(2) 2.748(2) 175 yes
O8 H8A O2 3_575 .87(2) 1.86(3) 2.726(2) 177 yes
